data_7218057
loop_
_publ_author_name
'Liang, Guorui'
'Liu, Yaru'
'Zhang, Xiao'
'Yi, Zhihui'

_publ_section_title
;
 Anion-dependent assemblies of a series of Cd(ii) coordination complexes
 based on an asymmetric multi-dentate ligand and inorganic SBUs:
 syntheses, crystal structures, and fluorescent properties
;
_journal_issue 42
_journal_name_full CrystEngComm
_journal_page_first 9896
_journal_paper_doi 10.1039/C4CE01456A
_journal_volume 16
_journal_year 2014
_chemical_formula_moiety 'C13 H15 Cd Cl2 N5'
_chemical_formula_sum 'C13 H15 Cd Cl2 N5'
_chemical_formula_weight 424.60
_chemical_name_systematic
;
 ?
;
_space_group_crystal_system monoclinic
_space_group_IT_number 14
_space_group_name_Hall '-P 2ybc'
_space_group_name_H-M_alt 'P 1 21/c 1'
_symmetry_space_group_name_Hall '-P 2ybc'
_symmetry_space_group_name_H-M 'P 1 21/c 1'
_atom_sites_solution_hydrogens geom
_atom_sites_solution_primary iterative
_audit_creation_date 2014-03-17
_audit_creation_method
;
Olex2 1.2
(compiled 2014.03.12 svn.r2899 for OlexSys, GUI svn.r4796)
;
_cell_angle_alpha 90
_cell_angle_beta 107.887(5)
_cell_angle_gamma 90
_cell_formula_units_Z 4
_cell_length_a 9.3734(5)
_cell_length_b 18.5736(5)
_cell_length_c 9.2232(3)
_cell_measurement_reflns_used 3282
_cell_measurement_temperature 293(2)
_cell_measurement_theta_max 70.5150
_cell_measurement_theta_min 4.7680
_cell_volume 1528.12(11)
_computing_cell_refinement
;
CrysAlisPro, Agilent Technologies,
Version 1.171.36.32 (release 02-08-2013 CrysAlis171 .NET)
(compiled Aug  2 2013,16:46:58)
;
_computing_data_collection
;
CrysAlisPro, Agilent Technologies,
Version 1.171.36.32 (release 02-08-2013 CrysAlis171 .NET)
(compiled Aug  2 2013,16:46:58)
;
_computing_data_reduction
;
CrysAlisPro, Agilent Technologies,
Version 1.171.36.32 (release 02-08-2013 CrysAlis171 .NET)
(compiled Aug  2 2013,16:46:58)
;
_computing_molecular_graphics 'Olex2 (Dolomanov et al., 2009)'
_computing_publication_material 'Olex2 (Dolomanov et al., 2009)'
_computing_structure_refinement 'ShelXL (Sheldrick, 2008)'
_computing_structure_solution
;
Superflip (Palatinus & Chapuis, 2007;Palatinus & van der Lee, 2008;
Palatinus et al., 2012)
;
_diffrn_ambient_temperature 293(2)
_diffrn_detector_area_resol_mean 15.9737
_diffrn_measured_fraction_theta_full 0.998
_diffrn_measured_fraction_theta_max 0.980
_diffrn_measurement_device_type 'SuperNova, Dual, Cu at zero, Eos'
_diffrn_measurement_method '\w scans'
_diffrn_orient_matrix_UB_11 0.1683040000
_diffrn_orient_matrix_UB_12 0.0149995000
_diffrn_orient_matrix_UB_13 0.0310717000
_diffrn_orient_matrix_UB_21 0.0211500000
_diffrn_orient_matrix_UB_22 -0.0764311000
_diffrn_orient_matrix_UB_23 -0.0549254000
_diffrn_orient_matrix_UB_31 -0.0319092000
_diffrn_orient_matrix_UB_32 0.0285092000
_diffrn_orient_matrix_UB_33 -0.1637280000
_diffrn_radiation_monochromator mirror
_diffrn_radiation_type CuK\a
_diffrn_radiation_wavelength 1.54184
_diffrn_reflns_av_R_equivalents 0.0295
_diffrn_reflns_av_unetI/netI 0.0377
_diffrn_reflns_Laue_measured_fraction_full 0.998
_diffrn_reflns_Laue_measured_fraction_max 0.980
_diffrn_reflns_limit_h_max 11
_diffrn_reflns_limit_h_min -9
_diffrn_reflns_limit_k_max 22
_diffrn_reflns_limit_k_min -19
_diffrn_reflns_limit_l_max 8
_diffrn_reflns_limit_l_min -11
_diffrn_reflns_number 5777
_diffrn_reflns_point_group_measured_fraction_full 0.998
_diffrn_reflns_point_group_measured_fraction_max 0.980
_diffrn_reflns_theta_full 67.684
_diffrn_reflns_theta_max 70.806
_diffrn_reflns_theta_min 4.762
_diffrn_source 'SuperNova (Cu) X-ray Source'
_exptl_absorpt_coefficient_mu 14.665
_exptl_absorpt_correction_T_max 1.00000
_exptl_absorpt_correction_T_min 0.26672
_exptl_absorpt_correction_type multi-scan
_exptl_absorpt_process_details
;
CrysAlisPro, Agilent Technologies,
Version 1.171.36.32 (release 02-08-2013 CrysAlis171 .NET)
(compiled Aug  2 2013,16:46:58)
Empirical absorption correction using spherical harmonics,
 implemented in SCALE3 ABSPACK scaling algorithm.
;
_exptl_crystal_density_diffrn 1.846
_exptl_crystal_F_000 840
_refine_diff_density_max 0.516
_refine_diff_density_min -0.695
_refine_diff_density_rms 0.100
_refine_ls_extinction_method none
_refine_ls_goodness_of_fit_ref 1.042
_refine_ls_hydrogen_treatment mixed
_refine_ls_matrix_type full
_refine_ls_number_parameters 191
_refine_ls_number_reflns 2892
_refine_ls_number_restraints 0
_refine_ls_restrained_S_all 1.042
_refine_ls_R_factor_all 0.0321
_refine_ls_R_factor_gt 0.0279
_refine_ls_shift/su_max 0.001
_refine_ls_shift/su_mean 0.000
_refine_ls_structure_factor_coef Fsqd
_refine_ls_weighting_details
;
 w=1/[\s^2^(Fo^2^)+(0.0432P)^2^]
 where P=(Fo^2^+2Fc^2^)/3
;
_refine_ls_weighting_scheme calc
_refine_ls_wR_factor_gt 0.0725
_refine_ls_wR_factor_ref 0.0761
_reflns_Friedel_coverage 0.000
_reflns_number_gt 2584
_reflns_number_total 2892
_reflns_threshold_expression 'I > 2\s(I)'
_cod_data_source_file c4ce01456a2.cif
_cod_data_source_block 1125-12
_cod_depositor_comments 'Adding full bibliography for 7218054--7218059.cif.'
_cod_database_code 7218057
_shelxl_version_number 2013-2
_chemical_oxdiff_formula 'Cd C H N O'
_shelx_space_group_comment
;
The symmetry employed for this shelxl refinement is uniquely defined
by the following loop, which should always be used as a source of
symmetry information in preference to the above space-group names.
They are only intended as comments.
;
_reflns_odcompleteness_completeness 99.82
_reflns_odcompleteness_iscentric 1
_reflns_odcompleteness_theta 66.97
_olex2_refinement_description
;
1. Others
 Fixed Uiso: H2(0.038) H3(0.044) H4(0.044) H5(0.036) H7A(0.032) H7B(0.032)
 H8(0.036) H9(0.035) H11A(0.036) H11B(0.036) H12A(0.04) H12B(0.04) H13A(0.099)
 H13B(0.099) H13C(0.099)
 Fixed X: H2(0.7474) H3(0.6824) H4(0.4535) H5(0.2792) H7A(0.1697) H7B(0.1865)
 H8(0.0042) H9(-0.1674) H11A(0.1366) H11B(0.0233) H12A(0.3055) H12B(0.1949)
 H13A(0.3898) H13B(0.3397) H13C(0.2349)
 Fixed Y: H2(0.5859) H3(0.4888) H4(0.4314) H5(0.4697) H7A(0.5279) H7B(0.6005)
 H8(0.5264) H9(0.614) H11A(0.7175) H11B(0.7733) H12A(0.7462) H12B(0.8078)
 H13A(0.8535) H13B(0.8035) H13C(0.8662)
 Fixed Z: H2(0.3252) H3(0.1612) H4(0.1155) H5(0.2308) H7A(0.4486) H7B(0.5391)
 H8(0.1681) H9(0.008) H11A(0.5158) H11B(0.4158) H12A(0.3728) H12B(0.2924)
 H13A(0.4959) H13B(0.6083) H13C(0.5239)
;

loop_
_space_group_symop_operation_xyz
'x, y, z'
'-x, y+1/2, -z+1/2'
'-x, -y, -z'
'x, -y-1/2, z-1/2'

loop_
_atom_site_label
_atom_site_type_symbol
_atom_site_fract_x
_atom_site_fract_y
_atom_site_fract_z
_atom_site_U_iso_or_equiv
_atom_site_adp_type
_atom_site_occupancy
_atom_site_site_symmetry_order
_atom_site_calc_flag
_atom_site_refinement_flags_posn
Cd1 Cd 0.76752(2) 0.71386(2) 0.59857(2) 0.02426(9) Uani 1 1 d .
Cl1 Cl 0.93746(8) 0.60853(4) 0.64777(10) 0.03446(19) Uani 1 1 d .
Cl2 Cl 0.66743(9) 0.72908(5) 0.82694(9) 0.03524(19) Uani 1 1 d .
N1 N 0.5580(3) 0.63796(14) 0.4855(3) 0.0260(5) Uani 1 1 d .
N2 N 0.4333(3) 0.63849(14) 0.5193(3) 0.0264(5) Uani 1 1 d .
N3 N 0.3435(3) 0.58682(14) 0.4368(3) 0.0244(5) Uani 1 1 d .
N4 N 0.0811(3) 0.61178(14) 0.3170(3) 0.0245(5) Uani 1 1 d .
N5 N -0.0734(3) 0.69046(15) 0.1728(3) 0.0265(5) Uani 1 1 d .
C1 C 0.5507(3) 0.58515(17) 0.3782(3) 0.0241(6) Uani 1 1 d .
C2 C 0.6555(4) 0.56288(19) 0.3073(4) 0.0321(7) Uani 1 1 d .
H2 H 0.7474 0.5859 0.3252 0.038 Uiso 1 1 calc R
C3 C 0.6154(4) 0.5054(2) 0.2101(4) 0.0370(8) Uani 1 1 d .
H3 H 0.6824 0.4888 0.1612 0.044 Uiso 1 1 calc R
C4 C 0.4756(4) 0.4704(2) 0.1818(4) 0.0367(8) Uani 1 1 d .
H4 H 0.4535 0.4314 0.1155 0.044 Uiso 1 1 calc R
C5 C 0.3713(3) 0.49251(18) 0.2493(4) 0.0296(7) Uani 1 1 d .
H5 H 0.2792 0.4697 0.2308 0.036 Uiso 1 1 calc R
C6 C 0.4121(3) 0.55134(16) 0.3474(3) 0.0223(6) Uani 1 1 d .
C7 C 0.1922(3) 0.57872(17) 0.4454(4) 0.0264(6) Uani 1 1 d .
H7A H 0.1697 0.5279 0.4486 0.032 Uiso 1 1 calc R
H7B H 0.1865 0.6005 0.5391 0.032 Uiso 1 1 calc R
C8 C -0.0028(3) 0.57495(18) 0.1894(4) 0.0304(7) Uani 1 1 d .
H8 H 0.0042 0.5264 0.1681 0.036 Uiso 1 1 calc R
C9 C -0.0970(3) 0.62363(18) 0.1018(4) 0.0295(7) Uani 1 1 d .
H9 H -0.1674 0.6140 0.0080 0.035 Uiso 1 1 calc R
C10 C 0.0346(3) 0.68157(17) 0.3025(3) 0.0238(6) Uani 1 1 d .
C11 C 0.1013(4) 0.73907(18) 0.4153(4) 0.0298(7) Uani 1 1 d .
H11A H 0.1366 0.7175 0.5158 0.036 Uiso 1 1 calc R
H11B H 0.0233 0.7733 0.4158 0.036 Uiso 1 1 calc R
C12 C 0.2320(4) 0.78032(18) 0.3859(4) 0.0335(8) Uani 1 1 d .
H12A H 0.3055 0.7462 0.3728 0.040 Uiso 1 1 calc R
H12B H 0.1949 0.8078 0.2924 0.040 Uiso 1 1 calc R
C13 C 0.3058(6) 0.8304(3) 0.5152(6) 0.0660(14) Uani 1 1 d .
H13A H 0.3898 0.8535 0.4959 0.099 Uiso 1 1 calc GR
H13B H 0.3397 0.8035 0.6083 0.099 Uiso 1 1 calc GR
H13C H 0.2349 0.8662 0.5239 0.099 Uiso 1 1 calc GR

loop_
_atom_site_aniso_label
_atom_site_aniso_U_11
_atom_site_aniso_U_22
_atom_site_aniso_U_33
_atom_site_aniso_U_23
_atom_site_aniso_U_13
_atom_site_aniso_U_12
Cd1 0.02424(13) 0.02148(14) 0.02430(14) -0.00152(8) 0.00339(9) -0.00204(7)
Cl1 0.0280(4) 0.0244(4) 0.0485(5) -0.0013(3) 0.0080(3) 0.0007(3)
Cl2 0.0353(4) 0.0426(5) 0.0255(4) -0.0074(3) 0.0059(3) 0.0019(3)
N1 0.0239(12) 0.0271(13) 0.0254(13) -0.0001(11) 0.0050(10) -0.0032(11)
N2 0.0249(12) 0.0252(13) 0.0252(13) 0.0002(11) 0.0020(10) 0.0010(11)
N3 0.0192(11) 0.0246(13) 0.0269(14) 0.0005(11) 0.0034(10) -0.0013(10)
N4 0.0195(11) 0.0226(13) 0.0282(14) 0.0022(11) 0.0027(10) 0.0019(10)
N5 0.0260(12) 0.0259(13) 0.0243(14) 0.0004(11) 0.0028(10) 0.0030(11)
C1 0.0249(13) 0.0250(15) 0.0194(15) 0.0051(12) 0.0022(11) -0.0001(12)
C2 0.0279(15) 0.0401(19) 0.0280(17) 0.0013(14) 0.0083(13) -0.0032(14)
C3 0.0365(17) 0.044(2) 0.0327(19) -0.0067(16) 0.0147(15) -0.0005(16)
C4 0.0418(19) 0.0350(19) 0.0323(19) -0.0082(15) 0.0097(15) -0.0028(15)
C5 0.0284(15) 0.0287(16) 0.0294(17) -0.0002(13) 0.0053(13) -0.0059(13)
C6 0.0212(13) 0.0240(14) 0.0178(14) 0.0036(12) 0.0002(11) 0.0011(12)
C7 0.0208(13) 0.0284(16) 0.0294(17) 0.0077(13) 0.0070(12) 0.0025(12)
C8 0.0275(15) 0.0264(16) 0.0348(18) -0.0045(14) 0.0058(13) -0.0027(13)
C9 0.0281(15) 0.0276(16) 0.0278(17) -0.0054(13) 0.0012(12) -0.0012(13)
C10 0.0210(13) 0.0246(15) 0.0257(15) 0.0019(12) 0.0069(11) 0.0008(12)
C11 0.0345(16) 0.0286(17) 0.0231(16) -0.0029(13) 0.0041(13) -0.0012(14)
C12 0.0337(19) 0.0286(19) 0.033(2) 0.0024(13) 0.0021(15) -0.0004(13)
C13 0.073(3) 0.060(3) 0.057(3) -0.016(2) 0.008(2) -0.036(3)

loop_
_atom_type_symbol
_atom_type_description
_atom_type_scat_dispersion_real
_atom_type_scat_dispersion_imag
_atom_type_scat_source
C C 0.0181 0.0091 'International Tables Vol C Tables 4.2.6.8 and 6.1.1.4'
H H 0.0000 0.0000 'International Tables Vol C Tables 4.2.6.8 and 6.1.1.4'
Cd Cd 0.1185 4.6533 'International Tables Vol C Tables 4.2.6.8 and 6.1.1.4'
N N 0.0311 0.0180 'International Tables Vol C Tables 4.2.6.8 and 6.1.1.4'
Cl Cl 0.3639 0.7018 'International Tables Vol C Tables 4.2.6.8 and 6.1.1.4'

loop_
_geom_angle_atom_site_label_1
_geom_angle_atom_site_label_2
_geom_angle_atom_site_label_3
_geom_angle
_geom_angle_site_symmetry_1
_geom_angle_site_symmetry_3
Cl1 Cd1 Cl2 108.24(3) . .
Cl1 Cd1 Cl2 121.16(3) . 4_575
Cl2 Cd1 Cl2 128.80(3) . 4_575
N1 Cd1 Cl1 90.58(6) . .
N1 Cd1 Cl2 87.97(6) . .
N1 Cd1 Cl2 79.36(6) . 4_575
N5 Cd1 Cl1 103.63(7) 4_676 .
N5 Cd1 Cl2 92.18(7) 4_676 .
N5 Cd1 Cl2 88.90(7) 4_676 4_575
N5 Cd1 N1 164.95(9) 4_676 .
Cd1 Cl2 Cd1 135.70(4) . 4_576
N2 N1 Cd1 124.9(2) . .
N2 N1 C1 109.1(2) . .
C1 N1 Cd1 125.97(19) . .
N1 N2 N3 108.1(2) . .
N2 N3 C6 110.9(2) . .
N2 N3 C7 119.6(3) . .
C6 N3 C7 129.3(3) . .
C8 N4 C7 124.4(3) . .
C10 N4 C7 127.6(3) . .
C10 N4 C8 107.9(3) . .
C9 N5 Cd1 124.0(2) . 4_475
C10 N5 Cd1 128.1(2) . 4_475
C10 N5 C9 106.4(3) . .
N1 C1 C2 131.1(3) . .
N1 C1 C6 107.7(3) . .
C6 C1 C2 121.1(3) . .
C3 C2 C1 116.5(3) . .
C2 C3 C4 122.0(3) . .
C5 C4 C3 121.9(3) . .
C4 C5 C6 115.9(3) . .
N3 C6 C1 104.1(3) . .
N3 C6 C5 133.3(3) . .
C1 C6 C5 122.6(3) . .
N4 C7 N3 112.3(2) . .
C9 C8 N4 106.0(3) . .
C8 C9 N5 109.7(3) . .
N4 C10 C11 124.2(3) . .
N5 C10 N4 110.0(3) . .
N5 C10 C11 125.8(3) . .
C10 C11 C12 114.9(3) . .
C13 C12 C11 111.4(3) . .

loop_
_geom_bond_atom_site_label_1
_geom_bond_atom_site_label_2
_geom_bond_distance
_geom_bond_site_symmetry_2
Cd1 Cl1 2.4751(8) .
Cd1 Cl2 2.6146(8) 4_575
Cd1 Cl2 2.5711(8) .
Cd1 N1 2.382(2) .
Cd1 N5 2.286(3) 4_676
Cl2 Cd1 2.6146(8) 4_576
N1 N2 1.300(3) .
N1 C1 1.380(4) .
N2 N3 1.347(4) .
N3 C6 1.362(4) .
N3 C7 1.452(3) .
N4 C7 1.452(4) .
N4 C8 1.380(4) .
N4 C10 1.361(4) .
N5 Cd1 2.286(3) 4_475
N5 C9 1.389(4) .
N5 C10 1.319(4) .
C1 C2 1.398(4) .
C1 C6 1.391(4) .
C2 C3 1.371(5) .
C3 C4 1.414(5) .
C4 C5 1.373(5) .
C5 C6 1.395(4) .
C8 C9 1.346(5) .
C10 C11 1.488(4) .
C11 C12 1.538(5) .
C12 C13 1.503(5) .

loop_
_geom_torsion_atom_site_label_1
_geom_torsion_atom_site_label_2
_geom_torsion_atom_site_label_3
_geom_torsion_atom_site_label_4
_geom_torsion
_geom_torsion_site_symmetry_1
Cd1 N1 N2 N3 -177.85(18) .
Cd1 N1 C1 C2 -1.1(5) .
Cd1 N1 C1 C6 177.33(18) .
Cd1 N5 C9 C8 -167.1(2) 4_475
Cd1 N5 C10 N4 166.48(19) 4_475
Cd1 N5 C10 C11 -15.6(4) 4_475
N1 N2 N3 C6 0.4(3) .
N1 N2 N3 C7 -176.1(2) .
N1 C1 C2 C3 176.6(3) .
N1 C1 C6 N3 0.9(3) .
N1 C1 C6 C5 -176.5(3) .
N2 N1 C1 C2 -179.1(3) .
N2 N1 C1 C6 -0.7(3) .
N2 N3 C6 C1 -0.8(3) .
N2 N3 C6 C5 176.2(3) .
N2 N3 C7 N4 100.0(3) .
N4 C8 C9 N5 0.0(4) .
N4 C10 C11 C12 90.5(4) .
N5 C10 C11 C12 -87.1(4) .
C1 N1 N2 N3 0.2(3) .
C1 C2 C3 C4 0.3(5) .
C2 C1 C6 N3 179.5(3) .
C2 C1 C6 C5 2.1(5) .
C2 C3 C4 C5 0.5(6) .
C3 C4 C5 C6 -0.1(5) .
C4 C5 C6 N3 -177.7(3) .
C4 C5 C6 C1 -1.2(5) .
C6 N3 C7 N4 -75.7(4) .
C6 C1 C2 C3 -1.6(5) .
C7 N3 C6 C1 175.2(3) .
C7 N3 C6 C5 -7.8(5) .
C7 N4 C8 C9 176.9(3) .
C7 N4 C10 N5 -176.8(3) .
C7 N4 C10 C11 5.3(5) .
C8 N4 C7 N3 97.6(3) .
C8 N4 C10 N5 -0.2(3) .
C8 N4 C10 C11 -178.1(3) .
C9 N5 C10 N4 0.2(3) .
C9 N5 C10 C11 178.1(3) .
C10 N4 C7 N3 -86.3(4) .
C10 N4 C8 C9 0.1(4) .
C10 N5 C9 C8 -0.1(4) .
C10 C11 C12 C13 -172.5(3) .
